data_1511430
loop_
_publ_author_name
'Kuchinke, J.'
'Hammerschmidt, A.'
'Krebs, B.'

_publ_section_title
;
 Rb8 (B12 (B S3)6) and Cs8 (B12 (B S3)6): the first
 thioborato-closo-dodecaborates
;
_journal_name_full 'Solid State Sciences'
_journal_page_first 189
_journal_page_last 196
_journal_paper_doi 10.1016/S1293-2558(02)00093-6
_journal_volume 5
_journal_year 2003
_chemical_formula_sum 'B18 Rb8 S18'
_chemical_name_systematic 'Rb8 (B12 (B S3)6)'
_space_group_IT_number 2
_symmetry_space_group_name_Hall '-P 1'
_symmetry_space_group_name_H-M 'P -1'
_cell_angle_alpha 104.74
_cell_angle_beta 91.56
_cell_angle_gamma 109.08
_cell_formula_units_Z 1
_cell_length_a 10.085
_cell_length_b 10.036
_cell_length_c 10.598
_cell_volume 973.188
_citation_journal_id_ASTM SSSCFJ
_cod_data_source_file boron0-1_576.cif
_cod_data_source_block B18Rb8S18
_cod_original_cell_volume 973.1884
_cod_database_code 1511430

loop_
_symmetry_equiv_pos_as_xyz
x,y,z
-x,-y,-z

loop_
_atom_site_label
_atom_site_type_symbol
_atom_site_fract_x
_atom_site_fract_y
_atom_site_fract_z
_atom_site_occupancy
_atom_site_U_iso_or_equiv
S8 S-2 0.34216 0.47707 0.79669 1 0.0
Rb4 Rb+1 0.37881 0.81833 0.75061 1 0.0
B8 B+3 0.2377 0.3324 0.855 1 0.0
B5 B 0.1436 -0.0499 0.0226 1 0.0
S7 S-2 0.26047 0.51811 0.45167 1 0.0
S2 S-2 -0.01283 0.28163 0.27579 1 0.0
B2 B -0.0243 0.129 0.128 1 0.0
B4 B 0.138 0.0615 -0.0842 1 0.0
B1 B 0.1451 0.1335 0.089 1 0.0
S4 S-2 0.27785 0.16033 0.82863 1 0.0
S3 S-2 0.0882 0.34889 -0.0545 1 0.0
B9 B+3 0.2606 -0.0752 0.257 1 0.0
Rb2 Rb+1 0.37334 0.61468 0.13 1 0.0
B7 B+3 0.1821 0.366 0.3145 1 0.0
B3 B 0.0329 0.1684 -0.0194 1 0.0
Rb3 Rb+1 0.62041 0.75221 0.4707 1 0.0
S9 S-2 0.37223 -0.0996 0.37062 1 0.0
Rb1 Rb+1 0.00684 0.64761 0.3758 1 0.0
B6 B 0.0415 -0.0095 0.1505 1 0.0
S6 S-2 0.10614 -0.02421 0.30881 1 0.0
S1 S-2 0.28966 0.2857 0.20243 1 0.0
S5 S-2 0.29394 -0.09408 0.08273 1 0.0
